data_4084445
loop_
_publ_author_name
'Kulinna, Heiko'
'Spaniol, Thomas P.'
'Okuda, Jun'

_publ_section_title
;
 Neutral and Cationic Zirconium Hydrides Supported by a Dianionic
 (NNNN)-Type Macrocycle Ligand
;
_journal_issue 11
_journal_name_full Organometallics
_journal_page_first 2160
_journal_paper_doi 10.1021/om500820k
_journal_volume 34
_journal_year 2015
_chemical_formula_moiety 'C18 H44 N4 Si2 Zr'
_chemical_formula_sum 'C18 H44 N4 Si2 Zr'
_chemical_formula_weight 463.97
_chemical_name_systematic
;
 ?
;
_space_group_IT_number 14
_symmetry_cell_setting monoclinic
_symmetry_space_group_name_Hall '-P 2ybc'
_symmetry_space_group_name_H-M 'P 1 21/c 1'
_atom_sites_solution_hydrogens geom
_atom_sites_solution_primary direct
_atom_sites_solution_secondary difmap
_audit_creation_method SHELXL-97
_cell_angle_alpha 90.00
_cell_angle_beta 115.034(4)
_cell_angle_gamma 90.00
_cell_formula_units_Z 4
_cell_length_a 13.4537(9)
_cell_length_b 10.8525(7)
_cell_length_c 18.4555(10)
_cell_measurement_reflns_used 7810
_cell_measurement_temperature 100(2)
_cell_measurement_theta_max 29.47
_cell_measurement_theta_min 2.44
_cell_volume 2441.5(3)
_computing_cell_refinement 'Bruker SMART (2001)'
_computing_data_collection 'Bruker SMART (2001)'
_computing_data_reduction 'Bruker SAINT+ (1999)'
_computing_molecular_graphics 'ORTEP-III (Farrugia, 1999)'
_computing_structure_refinement 'SHELXL-97 (Sheldrick, 1997)'
_computing_structure_solution 'SIR-92 (Altomare 1992)'
_diffrn_ambient_temperature 100(2)
_diffrn_measured_fraction_theta_full 1.000
_diffrn_measured_fraction_theta_max 0.944
_diffrn_measurement_device_type 'APEX Area Detector'
_diffrn_measurement_method 'omega scans'
_diffrn_radiation_monochromator 'multilayer optics'
_diffrn_radiation_source 'INCOATEC microsource'
_diffrn_radiation_type MoK\a
_diffrn_radiation_wavelength 0.71073
_diffrn_reflns_av_R_equivalents 0.0417
_diffrn_reflns_av_sigmaI/netI 0.0327
_diffrn_reflns_limit_h_max 19
_diffrn_reflns_limit_h_min -18
_diffrn_reflns_limit_k_max 15
_diffrn_reflns_limit_k_min -15
_diffrn_reflns_limit_l_max 26
_diffrn_reflns_limit_l_min -26
_diffrn_reflns_number 36078
_diffrn_reflns_theta_full 25.00
_diffrn_reflns_theta_max 30.89
_diffrn_reflns_theta_min 2.24
_exptl_absorpt_coefficient_mu 0.558
_exptl_absorpt_correction_T_max 0.9210
_exptl_absorpt_correction_T_min 0.8374
_exptl_absorpt_correction_type multi-scan
_exptl_absorpt_process_details 'SADABS Bruker'
_exptl_crystal_colour 'light yellow'
_exptl_crystal_density_diffrn 1.262
_exptl_crystal_density_method 'not measured'
_exptl_crystal_description prism
_exptl_crystal_F_000 992
_exptl_crystal_size_max 0.33
_exptl_crystal_size_mid 0.30
_exptl_crystal_size_min 0.15
_refine_diff_density_max 0.474
_refine_diff_density_min -0.336
_refine_diff_density_rms 0.069
_refine_ls_extinction_method none
_refine_ls_goodness_of_fit_ref 1.022
_refine_ls_hydrogen_treatment constr
_refine_ls_matrix_type full
_refine_ls_number_parameters 234
_refine_ls_number_reflns 7277
_refine_ls_number_restraints 0
_refine_ls_restrained_S_all 1.022
_refine_ls_R_factor_all 0.0378
_refine_ls_R_factor_gt 0.0286
_refine_ls_shift/su_max 0.003
_refine_ls_shift/su_mean 0.000
_refine_ls_structure_factor_coef Fsqd
_refine_ls_weighting_details 'calc w=1/[\s^2^(Fo^2^)+(0.0286P)^2^+0.9654P] where P=(Fo^2^+2Fc^2^)/3'
_refine_ls_weighting_scheme calc
_refine_ls_wR_factor_gt 0.0646
_refine_ls_wR_factor_ref 0.0695
_reflns_number_gt 6082
_reflns_number_total 7277
_reflns_threshold_expression >2sigma(I)
_cod_data_source_file om500820k_si_002.cif
_cod_data_source_block 1
_cod_depositor_comments 'Adding full bibliography for 4084445--4084448.cif.'
_cod_original_sg_symbol_Hall '-P 2YBC'
_cod_original_sg_symbol_H-M 'P 1 21/C 1'
_cod_database_code 4084445

loop_
_symmetry_equiv_pos_as_xyz
'x, y, z'
'-x, y+1/2, -z+1/2'
'-x, -y, -z'
'x, -y-1/2, z-1/2'

loop_
_atom_site_label
_atom_site_type_symbol
_atom_site_fract_x
_atom_site_fract_y
_atom_site_fract_z
_atom_site_U_iso_or_equiv
_atom_site_adp_type
_atom_site_occupancy
_atom_site_symmetry_multiplicity
_atom_site_calc_flag
_atom_site_refinement_flags
Zr1 Zr 0.257292(11) 0.498288(12) 0.711418(8) 0.01205(4) Uani 1 1 d .
Si1 Si 0.31998(4) 0.45915(4) 0.54554(2) 0.01875(9) Uani 1 1 d .
Si2 Si 0.18207(3) 0.80762(4) 0.65264(2) 0.01611(9) Uani 1 1 d .
N1 N 0.18917(10) 0.54764(12) 0.79098(7) 0.0174(2) Uani 1 1 d .
N2 N 0.10478(10) 0.35966(11) 0.68568(7) 0.0171(2) Uani 1 1 d .
N3 N 0.33174(10) 0.32707(11) 0.75359(7) 0.0171(2) Uani 1 1 d .
N4 N 0.41580(10) 0.53703(12) 0.83706(7) 0.0167(2) Uani 1 1 d .
C1 C 0.08925(14) 0.49069(14) 0.78789(10) 0.0213(3) Uani 1 1 d .
H1A H 0.0239 0.5357 0.7500 0.026 Uiso 1 1 calc R
H1B H 0.0889 0.4925 0.8414 0.026 Uiso 1 1 calc R
C2 C 0.08755(13) 0.35841(15) 0.76033(9) 0.0212(3) Uani 1 1 d .
H2A H 0.1464 0.3103 0.8023 0.025 Uiso 1 1 calc R
H2B H 0.0162 0.3196 0.7500 0.025 Uiso 1 1 calc R
C3 C 0.14904(13) 0.23954(14) 0.67293(9) 0.0211(3) Uani 1 1 d .
H3A H 0.1493 0.2394 0.6194 0.025 Uiso 1 1 calc R
H3B H 0.1004 0.1721 0.6743 0.025 Uiso 1 1 calc R
C4 C 0.26507(13) 0.21579(14) 0.73622(10) 0.0216(3) Uani 1 1 d .
H4A H 0.2617 0.1860 0.7859 0.026 Uiso 1 1 calc R
H4B H 0.2997 0.1507 0.7171 0.026 Uiso 1 1 calc R
C5 C 0.43526(13) 0.31556(14) 0.82475(9) 0.0210(3) Uani 1 1 d .
H5A H 0.4978 0.3229 0.8101 0.025 Uiso 1 1 calc R
H5B H 0.4395 0.2343 0.8503 0.025 Uiso 1 1 calc R
C6 C 0.43918(13) 0.41800(14) 0.88159(9) 0.0215(3) Uani 1 1 d .
H6A H 0.3839 0.4030 0.9028 0.026 Uiso 1 1 calc R
H6B H 0.5126 0.4209 0.9271 0.026 Uiso 1 1 calc R
C7 C 0.37254(13) 0.63131(14) 0.87496(9) 0.0204(3) Uani 1 1 d .
H7A H 0.3670 0.7116 0.8480 0.025 Uiso 1 1 calc R
H7B H 0.4245 0.6410 0.9318 0.025 Uiso 1 1 calc R
C8 C 0.25998(13) 0.59591(15) 0.86991(9) 0.0213(3) Uani 1 1 d .
H8A H 0.2689 0.5328 0.9109 0.026 Uiso 1 1 calc R
H8B H 0.2251 0.6692 0.8812 0.026 Uiso 1 1 calc R
C9 C -0.00191(13) 0.38339(16) 0.61711(10) 0.0240(3) Uani 1 1 d .
H9A H -0.0524 0.3154 0.6120 0.036 Uiso 1 1 calc R
H9B H 0.0089 0.3899 0.5680 0.036 Uiso 1 1 calc R
H9C H -0.0329 0.4606 0.6260 0.036 Uiso 1 1 calc R
C10 C 0.51930(12) 0.58245(16) 0.83667(10) 0.0227(3) Uani 1 1 d .
H10A H 0.5048 0.6579 0.8046 0.034 Uiso 1 1 calc R
H10B H 0.5494 0.5195 0.8135 0.034 Uiso 1 1 calc R
H10C H 0.5722 0.6001 0.8916 0.034 Uiso 1 1 calc R
C11 C 0.20372(12) 0.47238(14) 0.57399(9) 0.0175(3) Uani 1 1 d .
H11A H 0.1581 0.3972 0.5562 0.021 Uiso 1 1 calc R
H11B H 0.1576 0.5433 0.5453 0.021 Uiso 1 1 calc R
C12 C 0.33002(15) 0.59448(18) 0.48516(11) 0.0325(4) Uani 1 1 d .
H12A H 0.2668 0.5945 0.4329 0.049 Uiso 1 1 calc R
H12B H 0.3977 0.5882 0.4777 0.049 Uiso 1 1 calc R
H12C H 0.3308 0.6711 0.5135 0.049 Uiso 1 1 calc R
C13 C 0.30485(17) 0.31706(19) 0.48383(11) 0.0383(5) Uani 1 1 d .
H13A H 0.2948 0.2452 0.5122 0.057 Uiso 1 1 calc R
H13B H 0.3709 0.3058 0.4747 0.057 Uiso 1 1 calc R
H13C H 0.2409 0.3259 0.4324 0.057 Uiso 1 1 calc R
C14 C 0.45755(13) 0.44928(16) 0.63394(9) 0.0227(3) Uani 1 1 d .
H14A H 0.4720 0.5262 0.6646 0.034 Uiso 1 1 calc R
H14B H 0.5148 0.4363 0.6151 0.034 Uiso 1 1 calc R
H14C H 0.4575 0.3802 0.6681 0.034 Uiso 1 1 calc R
C15 C 0.29752(12) 0.69764(13) 0.68201(9) 0.0161(3) Uani 1 1 d .
H15A H 0.3600 0.7305 0.7296 0.019 Uiso 1 1 calc R
H15B H 0.3211 0.6922 0.6381 0.019 Uiso 1 1 calc R
C16 C 0.19603(13) 0.89533(14) 0.74416(9) 0.0208(3) Uani 1 1 d .
H16A H 0.1881 0.8386 0.7826 0.031 Uiso 1 1 calc R
H16B H 0.1389 0.9587 0.7291 0.031 Uiso 1 1 calc R
H16C H 0.2684 0.9345 0.7685 0.031 Uiso 1 1 calc R
C17 C 0.04209(12) 0.73411(15) 0.61054(10) 0.0225(3) Uani 1 1 d .
H17A H 0.0328 0.6834 0.5642 0.034 Uiso 1 1 calc R
H17B H -0.0143 0.7985 0.5940 0.034 Uiso 1 1 calc R
H17C H 0.0349 0.6822 0.6515 0.034 Uiso 1 1 calc R
C18 C 0.17853(15) 0.92058(17) 0.57387(10) 0.0292(4) Uani 1 1 d .
H18A H 0.2464 0.9690 0.5945 0.044 Uiso 1 1 calc R
H18B H 0.1155 0.9758 0.5602 0.044 Uiso 1 1 calc R
H18C H 0.1718 0.8755 0.5260 0.044 Uiso 1 1 calc R

loop_
_atom_site_aniso_label
_atom_site_aniso_U_11
_atom_site_aniso_U_22
_atom_site_aniso_U_33
_atom_site_aniso_U_23
_atom_site_aniso_U_13
_atom_site_aniso_U_12
Zr1 0.01270(7) 0.01303(7) 0.01147(7) 0.00008(5) 0.00614(5) -0.00020(5)
Si1 0.0222(2) 0.0225(2) 0.01420(19) 0.00179(16) 0.01033(17) 0.00512(17)
Si2 0.01587(19) 0.01535(19) 0.01721(19) 0.00080(15) 0.00710(16) 0.00061(15)
N1 0.0184(6) 0.0187(6) 0.0187(6) -0.0017(5) 0.0113(5) -0.0012(5)
N2 0.0166(6) 0.0174(6) 0.0192(6) -0.0010(5) 0.0096(5) -0.0011(5)
N3 0.0188(6) 0.0158(6) 0.0173(6) 0.0008(5) 0.0083(5) 0.0009(5)
N4 0.0166(6) 0.0180(6) 0.0143(6) -0.0002(5) 0.0052(5) 0.0001(5)
C1 0.0228(8) 0.0228(8) 0.0253(8) 0.0001(6) 0.0170(7) -0.0001(6)
C2 0.0233(8) 0.0218(8) 0.0242(8) 0.0012(6) 0.0157(7) -0.0025(6)
C3 0.0234(8) 0.0157(7) 0.0259(8) -0.0027(6) 0.0121(6) -0.0033(6)
C4 0.0255(8) 0.0135(7) 0.0295(8) 0.0004(6) 0.0151(7) 0.0007(6)
C5 0.0210(8) 0.0198(7) 0.0212(7) 0.0036(6) 0.0081(6) 0.0051(6)
C6 0.0252(8) 0.0222(8) 0.0147(7) 0.0041(6) 0.0060(6) 0.0049(6)
C7 0.0251(8) 0.0202(7) 0.0145(7) -0.0041(6) 0.0069(6) 0.0001(6)
C8 0.0281(8) 0.0223(8) 0.0175(7) -0.0023(6) 0.0136(6) 0.0021(6)
C9 0.0172(7) 0.0267(8) 0.0264(8) -0.0026(6) 0.0075(6) -0.0049(6)
C10 0.0150(7) 0.0262(8) 0.0228(8) -0.0015(6) 0.0039(6) -0.0017(6)
C11 0.0182(7) 0.0200(7) 0.0152(7) -0.0006(5) 0.0079(6) -0.0001(6)
C12 0.0342(10) 0.0413(11) 0.0284(9) 0.0153(8) 0.0196(8) 0.0088(8)
C13 0.0423(11) 0.0405(11) 0.0290(9) -0.0114(8) 0.0122(8) 0.0112(9)
C14 0.0214(8) 0.0270(8) 0.0223(8) 0.0036(6) 0.0118(6) 0.0039(6)
C15 0.0158(7) 0.0165(7) 0.0180(7) 0.0008(5) 0.0090(6) 0.0003(5)
C16 0.0203(7) 0.0165(7) 0.0249(8) -0.0028(6) 0.0089(6) 0.0000(6)
C17 0.0177(7) 0.0244(8) 0.0249(8) -0.0043(6) 0.0085(6) 0.0016(6)
C18 0.0300(9) 0.0306(9) 0.0269(9) 0.0097(7) 0.0119(7) 0.0034(7)

loop_
_atom_type_symbol
_atom_type_description
_atom_type_scat_dispersion_real
_atom_type_scat_dispersion_imag
_atom_type_scat_source
C C 0.0033 0.0016 'International Tables Vol C Tables 4.2.6.8 and 6.1.1.4'
H H 0.0000 0.0000 'International Tables Vol C Tables 4.2.6.8 and 6.1.1.4'
N N 0.0061 0.0033 'International Tables Vol C Tables 4.2.6.8 and 6.1.1.4'
Si Si 0.0817 0.0704 'International Tables Vol C Tables 4.2.6.8 and 6.1.1.4'
Zr Zr -2.9673 0.5597 'International Tables Vol C Tables 4.2.6.8 and 6.1.1.4'

loop_
_geom_angle_atom_site_label_1
_geom_angle_atom_site_label_2
_geom_angle_atom_site_label_3
_geom_angle
N3 Zr1 N1 104.31(5)
N3 Zr1 C11 100.09(5)
N1 Zr1 C11 139.60(5)
N3 Zr1 C15 141.35(5)
N1 Zr1 C15 97.92(5)
C11 Zr1 C15 81.71(5)
N3 Zr1 N2 75.79(5)
N1 Zr1 N2 73.26(5)
C11 Zr1 N2 82.31(5)
C15 Zr1 N2 141.74(5)
N3 Zr1 N4 73.21(5)
N1 Zr1 N4 75.86(5)
C11 Zr1 N4 142.85(5)
C15 Zr1 N4 82.31(5)
N2 Zr1 N4 128.47(4)
C11 Si1 C13 110.34(9)
C11 Si1 C14 113.38(7)
C13 Si1 C14 107.08(8)
C11 Si1 C12 112.81(8)
C13 Si1 C12 107.36(9)
C14 Si1 C12 105.48(8)
C15 Si2 C16 108.16(7)
C15 Si2 C17 114.63(7)
C16 Si2 C17 106.73(7)
C15 Si2 C18 112.92(7)
C16 Si2 C18 108.90(8)
C17 Si2 C18 105.22(8)
C1 N1 C8 113.12(12)
C1 N1 Zr1 122.12(10)
C8 N1 Zr1 119.68(9)
C9 N2 C2 108.54(12)
C9 N2 C3 108.93(12)
C2 N2 C3 111.48(12)
C9 N2 Zr1 119.59(9)
C2 N2 Zr1 105.92(9)
C3 N2 Zr1 102.23(8)
C4 N3 C5 113.03(12)
C4 N3 Zr1 119.98(9)
C5 N3 Zr1 122.23(10)
C10 N4 C7 109.20(12)
C10 N4 C6 108.16(12)
C7 N4 C6 111.68(12)
C10 N4 Zr1 120.00(9)
C7 N4 Zr1 101.96(9)
C6 N4 Zr1 105.72(9)
N1 C1 C2 107.24(12)
N1 C1 H1A 110.3
C2 C1 H1A 110.3
N1 C1 H1B 110.3
C2 C1 H1B 110.3
H1A C1 H1B 108.5
N2 C2 C1 108.33(12)
N2 C2 H2A 110.0
C1 C2 H2A 110.0
N2 C2 H2B 110.0
C1 C2 H2B 110.0
H2A C2 H2B 108.4
N2 C3 C4 111.98(12)
N2 C3 H3A 109.2
C4 C3 H3A 109.2
N2 C3 H3B 109.2
C4 C3 H3B 109.2
H3A C3 H3B 107.9
N3 C4 C3 111.34(12)
N3 C4 H4A 109.4
C3 C4 H4A 109.4
N3 C4 H4B 109.4
C3 C4 H4B 109.4
H4A C4 H4B 108.0
N3 C5 C6 107.50(12)
N3 C5 H5A 110.2
C6 C5 H5A 110.2
N3 C5 H5B 110.2
C6 C5 H5B 110.2
H5A C5 H5B 108.5
N4 C6 C5 108.48(12)
N4 C6 H6A 110.0
C5 C6 H6A 110.0
N4 C6 H6B 110.0
C5 C6 H6B 110.0
H6A C6 H6B 108.4
N4 C7 C8 111.91(12)
N4 C7 H7A 109.2
C8 C7 H7A 109.2
N4 C7 H7B 109.2
C8 C7 H7B 109.2
H7A C7 H7B 107.9
N1 C8 C7 111.28(12)
N1 C8 H8A 109.4
C7 C8 H8A 109.4
N1 C8 H8B 109.4
C7 C8 H8B 109.4
H8A C8 H8B 108.0
N2 C9 H9A 109.5
N2 C9 H9B 109.5
H9A C9 H9B 109.5
N2 C9 H9C 109.5
H9A C9 H9C 109.5
H9B C9 H9C 109.5
N4 C10 H10A 109.5
N4 C10 H10B 109.5
H10A C10 H10B 109.5
N4 C10 H10C 109.5
H10A C10 H10C 109.5
H10B C10 H10C 109.5
Si1 C11 Zr1 113.96(7)
Si1 C11 H11A 108.8
Zr1 C11 H11A 108.8
Si1 C11 H11B 108.8
Zr1 C11 H11B 108.8
H11A C11 H11B 107.7
Si1 C12 H12A 109.5
Si1 C12 H12B 109.5
H12A C12 H12B 109.5
Si1 C12 H12C 109.5
H12A C12 H12C 109.5
H12B C12 H12C 109.5
Si1 C13 H13A 109.5
Si1 C13 H13B 109.5
H13A C13 H13B 109.5
Si1 C13 H13C 109.5
H13A C13 H13C 109.5
H13B C13 H13C 109.5
Si1 C14 H14A 109.5
Si1 C14 H14B 109.5
H14A C14 H14B 109.5
Si1 C14 H14C 109.5
H14A C14 H14C 109.5
H14B C14 H14C 109.5
Si2 C15 Zr1 114.53(7)
Si2 C15 H15A 108.6
Zr1 C15 H15A 108.6
Si2 C15 H15B 108.6
Zr1 C15 H15B 108.6
H15A C15 H15B 107.6
Si2 C16 H16A 109.5
Si2 C16 H16B 109.5
H16A C16 H16B 109.5
Si2 C16 H16C 109.5
H16A C16 H16C 109.5
H16B C16 H16C 109.5
Si2 C17 H17A 109.5
Si2 C17 H17B 109.5
H17A C17 H17B 109.5
Si2 C17 H17C 109.5
H17A C17 H17C 109.5
H17B C17 H17C 109.5
Si2 C18 H18A 109.5
Si2 C18 H18B 109.5
H18A C18 H18B 109.5
Si2 C18 H18C 109.5
H18A C18 H18C 109.5
H18B C18 H18C 109.5

loop_
_geom_bond_atom_site_label_1
_geom_bond_atom_site_label_2
_geom_bond_distance
Zr1 N3 2.0981(12)
Zr1 N1 2.1027(12)
Zr1 C11 2.3418(15)
Zr1 C15 2.3487(14)
Zr1 N2 2.4238(12)
Zr1 N4 2.4324(13)
Si1 C11 1.8542(16)
Si1 C13 1.8763(19)
Si1 C14 1.8823(17)
Si1 C12 1.8827(18)
Si2 C15 1.8489(15)
Si2 C16 1.8776(16)
Si2 C17 1.8837(16)
Si2 C18 1.8867(17)
N1 C1 1.459(2)
N1 C8 1.4593(19)
N2 C9 1.480(2)
N2 C2 1.4906(18)
N2 C3 1.4927(19)
N3 C4 1.4568(19)
N3 C5 1.4602(19)
N4 C10 1.480(2)
N4 C7 1.4897(19)
N4 C6 1.4914(19)
C1 C2 1.520(2)
C1 H1A 0.9900
C1 H1B 0.9900
C2 H2A 0.9900
C2 H2B 0.9900
C3 C4 1.525(2)
C3 H3A 0.9900
C3 H3B 0.9900
C4 H4A 0.9900
C4 H4B 0.9900
C5 C6 1.514(2)
C5 H5A 0.9900
C5 H5B 0.9900
C6 H6A 0.9900
C6 H6B 0.9900
C7 C8 1.526(2)
C7 H7A 0.9900
C7 H7B 0.9900
C8 H8A 0.9900
C8 H8B 0.9900
C9 H9A 0.9800
C9 H9B 0.9800
C9 H9C 0.9800
C10 H10A 0.9800
C10 H10B 0.9800
C10 H10C 0.9800
C11 H11A 0.9900
C11 H11B 0.9900
C12 H12A 0.9800
C12 H12B 0.9800
C12 H12C 0.9800
C13 H13A 0.9800
C13 H13B 0.9800
C13 H13C 0.9800
C14 H14A 0.9800
C14 H14B 0.9800
C14 H14C 0.9800
C15 H15A 0.9900
C15 H15B 0.9900
C16 H16A 0.9800
C16 H16B 0.9800
C16 H16C 0.9800
C17 H17A 0.9800
C17 H17B 0.9800
C17 H17C 0.9800
C18 H18A 0.9800
C18 H18B 0.9800
C18 H18C 0.9800

loop_
_geom_torsion_atom_site_label_1
_geom_torsion_atom_site_label_2
_geom_torsion_atom_site_label_3
_geom_torsion_atom_site_label_4
_geom_torsion
N3 Zr1 N1 C1 -75.55(12)
C11 Zr1 N1 C1 49.82(15)
C15 Zr1 N1 C1 136.31(12)
N2 Zr1 N1 C1 -5.50(11)
N4 Zr1 N1 C1 -143.73(12)
N3 Zr1 N1 C8 77.49(12)
C11 Zr1 N1 C8 -157.14(10)
C15 Zr1 N1 C8 -70.64(12)
N2 Zr1 N1 C8 147.54(12)
N4 Zr1 N1 C8 9.31(11)
N3 Zr1 N2 C9 -150.05(11)
N1 Zr1 N2 C9 99.92(11)
C11 Zr1 N2 C9 -47.54(11)
C15 Zr1 N2 C9 18.49(14)
N4 Zr1 N2 C9 155.52(10)
N3 Zr1 N2 C2 87.10(9)
N1 Zr1 N2 C2 -22.92(9)
C11 Zr1 N2 C2 -170.38(10)
C15 Zr1 N2 C2 -104.36(11)
N4 Zr1 N2 C2 32.68(11)
N3 Zr1 N2 C3 -29.74(9)
N1 Zr1 N2 C3 -139.76(10)
C11 Zr1 N2 C3 72.77(9)
C15 Zr1 N2 C3 138.80(9)
N4 Zr1 N2 C3 -84.16(10)
N1 Zr1 N3 C4 78.43(11)
C11 Zr1 N3 C4 -69.10(11)
C15 Zr1 N3 C4 -158.42(10)
N2 Zr1 N3 C4 10.22(10)
N4 Zr1 N3 C4 148.53(12)
N1 Zr1 N3 C5 -75.42(11)
C11 Zr1 N3 C5 137.05(11)
C15 Zr1 N3 C5 47.73(14)
N2 Zr1 N3 C5 -143.63(11)
N4 Zr1 N3 C5 -5.32(10)
N3 Zr1 N4 C10 99.64(11)
N1 Zr1 N4 C10 -150.34(12)
C11 Zr1 N4 C10 15.10(15)
C15 Zr1 N4 C10 -50.12(11)
N2 Zr1 N4 C10 155.08(10)
N3 Zr1 N4 C7 -139.66(10)
N1 Zr1 N4 C7 -29.65(9)
C11 Zr1 N4 C7 135.79(10)
C15 Zr1 N4 C7 70.58(9)
N2 Zr1 N4 C7 -84.22(10)
N3 Zr1 N4 C6 -22.80(9)
N1 Zr1 N4 C6 87.22(9)
C11 Zr1 N4 C6 -107.34(11)
C15 Zr1 N4 C6 -172.56(10)
N2 Zr1 N4 C6 32.64(11)
C8 N1 C1 C2 -122.18(14)
Zr1 N1 C1 C2 32.47(17)
C9 N2 C2 C1 -83.21(15)
C3 N2 C2 C1 156.81(13)
Zr1 N2 C2 C1 46.38(13)
N1 C1 C2 N2 -51.68(16)
C9 N2 C3 C4 173.27(13)
C2 N2 C3 C4 -66.98(16)
Zr1 N2 C3 C4 45.79(13)
C5 N3 C4 C3 168.13(12)
Zr1 N3 C4 C3 12.03(16)
N2 C3 C4 N3 -41.66(17)
C4 N3 C5 C6 -123.26(14)
Zr1 N3 C5 C6 32.24(16)
C10 N4 C6 C5 -83.59(15)
C7 N4 C6 C5 156.22(13)
Zr1 N4 C6 C5 46.13(13)
N3 C5 C6 N4 -51.48(16)
C10 N4 C7 C8 174.35(12)
C6 N4 C7 C8 -66.07(16)
Zr1 N4 C7 C8 46.40(13)
C1 N1 C8 C7 168.80(13)
Zr1 N1 C8 C7 13.47(17)
N4 C7 C8 N1 -43.13(17)
C13 Si1 C11 Zr1 127.33(9)
C14 Si1 C11 Zr1 7.23(10)
C12 Si1 C11 Zr1 -112.60(9)
N3 Zr1 C11 Si1 -66.27(8)
N1 Zr1 C11 Si1 167.11(6)
C15 Zr1 C11 Si1 74.60(8)
N2 Zr1 C11 Si1 -140.27(8)
N4 Zr1 C11 Si1 9.20(13)
C16 Si2 C15 Zr1 94.97(8)
C17 Si2 C15 Zr1 -23.95(10)
C18 Si2 C15 Zr1 -144.44(8)
N3 Zr1 C15 Si2 -175.17(6)
N1 Zr1 C15 Si2 -50.16(8)
C11 Zr1 C15 Si2 89.02(8)
N2 Zr1 C15 Si2 22.80(12)
N4 Zr1 C15 Si2 -124.63(8)
